data_7234248
loop_
_publ_author_name
'Alexa Paretzki'
'Ralph Hubner'
'Shengfa Ye'
'Martina Bubrin'
'Sara Kamper'
'Wolfgang Kaim'

_publ_section_title
;
 Electronic, charge and magnetic interactions in three-centre systems
;
_journal_name_full 'Journal of Materials Chemistry C'
_journal_page_first 4801
_journal_page_last 4809
_journal_paper_doi 10.1039/C5TC00658A
_journal_volume 3
_journal_year 2015
_chemical_formula_moiety 'C42 H54 Cu N2 O4'
_chemical_formula_sum 'C42 H54 Cu N2 O4'
_chemical_formula_weight 714.41
_space_group_IT_number 15
_space_group_name_Hall '-C 2yc'
_space_group_name_H-M_alt 'C 1 2/c 1'
_symmetry_cell_setting monoclinic
_symmetry_space_group_name_H-M 'C 1 2/c 1'
_atom_sites_solution_hydrogens geom
_atom_sites_solution_primary direct
_atom_sites_solution_secondary difmap
_cell_angle_alpha 90.00
_cell_angle_beta 96.501(17)
_cell_angle_gamma 90.00
_cell_formula_units_Z 4
_cell_length_a 23.912(6)
_cell_length_b 13.712(2)
_cell_length_c 12.129(3)
_cell_measurement_reflns_used 39
_cell_measurement_temperature 173(2)
_cell_measurement_theta_max 12.2
_cell_measurement_theta_min 4.7
_cell_volume 3951.3(15)
_computing_structure_refinement 'SHELXL-97 (Sheldrick, 1997)'
_computing_structure_solution 'SHELXS-97 (Sheldrick, 1990)'
_diffrn_ambient_temperature 173(2)
_diffrn_measured_fraction_theta_full 0.999
_diffrn_measured_fraction_theta_max 0.999
_diffrn_radiation_monochromator graphite
_diffrn_radiation_source 'fine-focus sealed tube'
_diffrn_radiation_type MoK\a
_diffrn_radiation_wavelength 0.71073
_diffrn_reflns_av_R_equivalents 0.0409
_diffrn_reflns_av_sigmaI/netI 0.0717
_diffrn_reflns_limit_h_max 29
_diffrn_reflns_limit_h_min -6
_diffrn_reflns_limit_k_max 16
_diffrn_reflns_limit_k_min -4
_diffrn_reflns_limit_l_max 14
_diffrn_reflns_limit_l_min -14
_diffrn_reflns_number 4536
_diffrn_reflns_theta_full 26.00
_diffrn_reflns_theta_max 26.00
_diffrn_reflns_theta_min 2.34
_exptl_absorpt_coefficient_mu 0.594
_exptl_absorpt_correction_type none
_exptl_crystal_colour 'dark green'
_exptl_crystal_density_diffrn 1.201
_exptl_crystal_density_method 'not measured'
_exptl_crystal_description block
_exptl_crystal_F_000 1524
_exptl_crystal_size_max 0.4
_exptl_crystal_size_mid 0.4
_exptl_crystal_size_min 0.3
_refine_diff_density_max 0.910
_refine_diff_density_min -0.535
_refine_diff_density_rms 0.080
_refine_ls_extinction_method none
_refine_ls_goodness_of_fit_ref 0.904
_refine_ls_hydrogen_treatment constr
_refine_ls_matrix_type full
_refine_ls_number_parameters 230
_refine_ls_number_reflns 3879
_refine_ls_number_restraints 0
_refine_ls_restrained_S_all 0.904
_refine_ls_R_factor_all 0.0785
_refine_ls_R_factor_gt 0.0529
_refine_ls_shift/su_max 0.000
_refine_ls_shift/su_mean 0.000
_refine_ls_structure_factor_coef Fsqd
_refine_ls_weighting_details 'calc w=1/[\s^2^(Fo^2^)+(0.0844P)^2^+0.0000P] where P=(Fo^2^+2Fc^2^)/3'
_refine_ls_weighting_scheme calc
_refine_ls_wR_factor_gt 0.1293
_refine_ls_wR_factor_ref 0.1368
_reflns_number_gt 2608
_reflns_number_total 3879
_reflns_threshold_expression >2sigma(I)
_cod_data_source_file J-Mater-Chem-C-2015-3-4801.cif
_cod_data_source_block 3
_cod_original_sg_symbol_H-M C2/c
_cod_database_code 7234248

loop_
_symmetry_equiv_pos_as_xyz
'x, y, z'
'-x, y, -z+1/2'
'x+1/2, y+1/2, z'
'-x+1/2, y+1/2, -z+1/2'
'-x, -y, -z'
'x, -y, z-1/2'
'-x+1/2, -y+1/2, -z'
'x+1/2, -y+1/2, z-1/2'

loop_
_atom_site_label
_atom_site_type_symbol
_atom_site_fract_x
_atom_site_fract_y
_atom_site_fract_z
_atom_site_U_iso_or_equiv
_atom_site_adp_type
_atom_site_occupancy
_atom_site_symmetry_multiplicity
_atom_site_calc_flag
_atom_site_refinement_flags
_atom_site_disorder_assembly
_atom_site_disorder_group
Cu Cu 0.0000 0.0000 0.0000 0.02804(17) Uani 1 2 d S . .
N N 0.01163(9) 0.13702(18) -0.0280(2) 0.0265(5) Uani 1 1 d . . .
O1 O -0.07767(9) 0.03008(16) -0.04452(19) 0.0332(5) Uani 1 1 d . . .
C1 C -0.08581(11) 0.1220(2) -0.0654(2) 0.0233(6) Uani 1 1 d . . .
O2 O 0.05758(10) 0.1807(2) 0.17669(18) 0.0451(6) Uani 1 1 d . . .
C2 C -0.14034(11) 0.1633(2) -0.0952(2) 0.0212(6) Uani 1 1 d . . .
C3 C -0.14297(12) 0.2630(2) -0.1076(2) 0.0228(6) Uani 1 1 d . . .
H3A H -0.1792 0.2915 -0.1239 0.027 Uiso 1 1 calc R . .
C4 C -0.09555(11) 0.3270(2) -0.0977(2) 0.0224(6) Uani 1 1 d . . .
C5 C -0.04258(12) 0.2870(2) -0.0742(2) 0.0237(6) Uani 1 1 d . . .
H5A H -0.0102 0.3277 -0.0695 0.028 Uiso 1 1 calc R . .
C6 C -0.03660(11) 0.1851(2) -0.0572(2) 0.0212(6) Uani 1 1 d . . .
C7 C -0.10439(12) 0.4380(2) -0.1043(3) 0.0272(7) Uani 1 1 d . . .
C8 C -0.1088(2) 0.4748(3) 0.0133(3) 0.0567(11) Uani 1 1 d . . .
H8A H -0.0758 0.4531 0.0626 0.085 Uiso 1 1 calc R . .
H8B H -0.1430 0.4487 0.0398 0.085 Uiso 1 1 calc R . .
H8C H -0.1104 0.5462 0.0130 0.085 Uiso 1 1 calc R . .
C9 C -0.15799(17) 0.4656(3) -0.1784(4) 0.0527(10) Uani 1 1 d . . .
H9A H -0.1577 0.4350 -0.2514 0.079 Uiso 1 1 calc R . .
H9B H -0.1598 0.5367 -0.1871 0.079 Uiso 1 1 calc R . .
H9C H -0.1909 0.4430 -0.1443 0.079 Uiso 1 1 calc R . .
C10 C -0.05574(17) 0.4877(3) -0.1515(5) 0.0674(14) Uani 1 1 d . . .
H10A H -0.0526 0.4626 -0.2261 0.101 Uiso 1 1 calc R . .
H10B H -0.0208 0.4746 -0.1035 0.101 Uiso 1 1 calc R . .
H10C H -0.0624 0.5582 -0.1552 0.101 Uiso 1 1 calc R . .
C11 C -0.19237(11) 0.0968(2) -0.1107(2) 0.0256(6) Uani 1 1 d . . .
C12 C -0.20044(14) 0.0439(3) -0.0027(3) 0.0417(8) Uani 1 1 d . . .
H12A H -0.1685 0.0003 0.0175 0.063 Uiso 1 1 calc R . .
H12B H -0.2353 0.0057 -0.0129 0.063 Uiso 1 1 calc R . .
H12C H -0.2028 0.0919 0.0565 0.063 Uiso 1 1 calc R . .
C13 C -0.24622(12) 0.1550(3) -0.1466(3) 0.0339(7) Uani 1 1 d . . .
H13A H -0.2519 0.2038 -0.0899 0.051 Uiso 1 1 calc R . .
H13B H -0.2785 0.1106 -0.1557 0.051 Uiso 1 1 calc R . .
H13C H -0.2426 0.1879 -0.2172 0.051 Uiso 1 1 calc R . .
C14 C -0.18487(13) 0.0222(2) -0.2034(3) 0.0368(8) Uani 1 1 d . . .
H14A H -0.1502 -0.0149 -0.1839 0.055 Uiso 1 1 calc R . .
H14B H -0.1826 0.0568 -0.2735 0.055 Uiso 1 1 calc R . .
H14C H -0.2171 -0.0224 -0.2116 0.055 Uiso 1 1 calc R . .
C15 C 0.06459(11) 0.1859(2) -0.0133(2) 0.0235(6) Uani 1 1 d . . .
C16 C 0.09367(14) 0.2087(3) -0.1028(3) 0.0352(7) Uani 1 1 d . . .
H16A H 0.0769 0.1964 -0.1763 0.042 Uiso 1 1 calc R . .
C17 C 0.14702(15) 0.2493(3) -0.0852(3) 0.0419(8) Uani 1 1 d . . .
H17A H 0.1666 0.2648 -0.1468 0.050 Uiso 1 1 calc R . .
C18 C 0.17162(13) 0.2672(2) 0.0205(3) 0.0372(8) Uani 1 1 d . . .
H18A H 0.2083 0.2947 0.0319 0.045 Uiso 1 1 calc R . .
C19 C 0.14325(13) 0.2455(3) 0.1110(3) 0.0336(8) Uani 1 1 d . . .
H19A H 0.1603 0.2583 0.1841 0.040 Uiso 1 1 calc R . .
C20 C 0.08946(12) 0.2048(2) 0.0941(2) 0.0270(6) Uani 1 1 d . . .
C21 C 0.08121(19) 0.1972(4) 0.2883(3) 0.0713(15) Uani 1 1 d . . .
H21A H 0.0563 0.1699 0.3392 0.107 Uiso 1 1 calc R . .
H21B H 0.0855 0.2675 0.3014 0.107 Uiso 1 1 calc R . .
H21C H 0.1181 0.1657 0.3011 0.107 Uiso 1 1 calc R . .

loop_
_atom_site_aniso_label
_atom_site_aniso_U_11
_atom_site_aniso_U_22
_atom_site_aniso_U_33
_atom_site_aniso_U_23
_atom_site_aniso_U_13
_atom_site_aniso_U_12
Cu 0.0175(2) 0.0226(3) 0.0417(3) 0.0005(3) -0.00673(19) 0.0035(2)
N 0.0156(11) 0.0237(13) 0.0382(14) -0.0006(11) -0.0055(10) 0.0013(10)
O1 0.0194(10) 0.0248(11) 0.0524(14) 0.0033(10) -0.0087(9) 0.0025(8)
C1 0.0201(13) 0.0240(15) 0.0244(13) -0.0013(12) -0.0037(11) 0.0020(11)
O2 0.0362(13) 0.0715(18) 0.0289(12) -0.0015(12) 0.0097(10) -0.0100(12)
C2 0.0166(13) 0.0286(15) 0.0182(12) -0.0005(11) 0.0009(10) 0.0016(11)
C3 0.0166(13) 0.0281(16) 0.0229(14) 0.0008(12) -0.0013(11) 0.0052(11)
C4 0.0195(13) 0.0250(15) 0.0226(13) 0.0024(11) 0.0026(11) 0.0053(11)
C5 0.0175(13) 0.0270(15) 0.0264(14) 0.0009(12) 0.0016(11) 0.0010(12)
C6 0.0157(13) 0.0255(15) 0.0219(13) 0.0000(12) -0.0001(10) 0.0061(11)
C7 0.0223(14) 0.0233(15) 0.0359(16) 0.0020(13) 0.0029(12) 0.0044(12)
C8 0.083(3) 0.034(2) 0.053(2) -0.0107(17) 0.004(2) 0.013(2)
C9 0.047(2) 0.0324(18) 0.074(3) 0.0064(19) -0.015(2) 0.0070(17)
C10 0.041(2) 0.041(2) 0.126(4) 0.035(3) 0.032(2) 0.0091(18)
C11 0.0165(13) 0.0279(15) 0.0312(15) -0.0017(12) -0.0019(11) 0.0002(12)
C12 0.0321(18) 0.051(2) 0.0421(19) 0.0097(17) 0.0028(15) -0.0072(16)
C13 0.0169(14) 0.0378(18) 0.0457(18) -0.0013(15) -0.0016(13) 0.0014(13)
C14 0.0263(15) 0.038(2) 0.0445(18) -0.0152(15) -0.0041(13) -0.0005(13)
C15 0.0142(13) 0.0200(14) 0.0354(16) 0.0030(12) -0.0013(11) 0.0048(11)
C16 0.0359(18) 0.0398(19) 0.0303(16) 0.0029(14) 0.0053(14) 0.0041(15)
C17 0.0370(18) 0.045(2) 0.046(2) 0.0042(17) 0.0184(15) -0.0012(16)
C18 0.0186(14) 0.0306(17) 0.064(2) -0.0022(16) 0.0130(15) -0.0014(13)
C19 0.0248(16) 0.0364(19) 0.0382(18) -0.0074(15) -0.0028(13) 0.0019(14)
C20 0.0212(14) 0.0289(16) 0.0316(16) -0.0006(13) 0.0055(12) 0.0026(12)
C21 0.057(3) 0.131(5) 0.0269(19) -0.005(2) 0.0101(18) -0.008(3)

loop_
_atom_type_symbol
_atom_type_description
_atom_type_scat_dispersion_real
_atom_type_scat_dispersion_imag
_atom_type_scat_source
C C 0.0033 0.0016 'International Tables Vol C Tables 4.2.6.8 and 6.1.1.4'
H H 0.0000 0.0000 'International Tables Vol C Tables 4.2.6.8 and 6.1.1.4'
N N 0.0061 0.0033 'International Tables Vol C Tables 4.2.6.8 and 6.1.1.4'
O O 0.0106 0.0060 'International Tables Vol C Tables 4.2.6.8 and 6.1.1.4'
Cu Cu 0.3201 1.2651 'International Tables Vol C Tables 4.2.6.8 and 6.1.1.4'

loop_
_geom_angle_atom_site_label_1
_geom_angle_atom_site_label_2
_geom_angle_atom_site_label_3
_geom_angle
_geom_angle_site_symmetry_1
_geom_angle_site_symmetry_3
O1 Cu O1 180.00(19) 5 .
O1 Cu N 95.99(9) 5 .
O1 Cu N 84.01(9) . .
O1 Cu N 84.01(9) 5 5
O1 Cu N 95.99(9) . 5
N Cu N 180.00(13) . 5
C6 N C15 121.8(2) . .
C6 N Cu 112.82(19) . .
C15 N Cu 125.27(18) . .
C1 O1 Cu 112.53(18) . .
O1 C1 C2 123.2(3) . .
O1 C1 C6 117.6(2) . .
C2 C1 C6 119.3(3) . .
C20 O2 C21 117.7(3) . .
C3 C2 C1 116.8(3) . .
C3 C2 C11 123.4(2) . .
C1 C2 C11 119.9(3) . .
C2 C3 C4 125.1(3) . .
C5 C4 C3 118.3(3) . .
C5 C4 C7 121.4(3) . .
C3 C4 C7 120.0(2) . .
C4 C5 C6 119.8(3) . .
N C6 C5 126.4(3) . .
N C6 C1 113.0(3) . .
C5 C6 C1 120.6(2) . .
C10 C7 C9 107.1(3) . .
C10 C7 C8 109.9(3) . .
C9 C7 C8 109.0(3) . .
C10 C7 C4 111.0(3) . .
C9 C7 C4 112.2(3) . .
C8 C7 C4 107.6(3) . .
C12 C11 C13 107.9(3) . .
C12 C11 C2 110.8(2) . .
C13 C11 C2 111.5(2) . .
C12 C11 C14 110.3(3) . .
C13 C11 C14 107.5(2) . .
C2 C11 C14 108.8(2) . .
C16 C15 C20 119.3(3) . .
C16 C15 N 121.6(3) . .
C20 C15 N 118.9(3) . .
C17 C16 C15 120.3(3) . .
C18 C17 C16 120.4(3) . .
C17 C18 C19 120.3(3) . .
C18 C19 C20 119.7(3) . .
O2 C20 C15 115.2(3) . .
O2 C20 C19 124.8(3) . .
C15 C20 C19 120.0(3) . .

loop_
_geom_bond_atom_site_label_1
_geom_bond_atom_site_label_2
_geom_bond_distance
_geom_bond_site_symmetry_2
Cu O1 1.919(2) 5
Cu O1 1.919(2) .
Cu N 1.935(3) .
Cu N 1.935(3) 5
N C6 1.341(3) .
N C15 1.426(3) .
O1 C1 1.297(4) .
C1 C2 1.430(4) .
C1 C6 1.455(4) .
O2 C20 1.366(4) .
O2 C21 1.425(4) .
C2 C3 1.376(4) .
C2 C11 1.537(4) .
C3 C4 1.428(4) .
C4 C5 1.380(4) .
C4 C7 1.537(4) .
C5 C6 1.417(4) .
C7 C10 1.515(5) .
C7 C9 1.528(4) .
C7 C8 1.529(5) .
C11 C12 1.528(4) .
C11 C13 1.536(4) .
C11 C14 1.545(4) .
C15 C16 1.389(4) .
C15 C20 1.394(4) .
C16 C17 1.386(5) .
C17 C18 1.371(5) .
C18 C19 1.386(5) .
C19 C20 1.396(4) .
